data_2015218
loop_
_publ_author_name
'El Kodadi, Mohamed'
'Ramdani, Abdelkrim'
'Fouad, Malek'
'Eddike, Driss'
'Tillard, Monique'
'Belin, Claude'

_publ_section_title
;
 4-[Bis(1,5-dimethyl-1<i>H</i>-pyrazol-3-ylmethyl)amino]phenol
 monohydrate
;
_journal_coeditor_code SQ1231
_journal_issue 12
_journal_name_full 'Acta Crystallographica Section C'
_journal_page_first o735
_journal_page_last o737
_journal_paper_doi 10.1107/S010827010503461X
_journal_volume 61
_journal_year 2005
_chemical_formula_iupac 'C18 H23 N5 O, H2 O'
_chemical_formula_moiety 'C18 H23 N5 O, H2 O'
_chemical_formula_sum 'C18 H25 N5 O2'
_chemical_formula_weight 343.43
_chemical_name_systematic
;
4-[Bis(1,5-dimethyl-1H-pyrazol-3-ylmethyl)amino]phenol monohydrate
;
_space_group_IT_number 14
_symmetry_cell_setting monoclinic
_symmetry_space_group_name_Hall '-P 2ybc'
_symmetry_space_group_name_H-M 'P 1 21/c 1'
_atom_sites_solution_hydrogens geom
_atom_sites_solution_primary direct
_atom_sites_solution_secondary difmap
_cell_angle_alpha 90.00
_cell_angle_beta 126.080(10)
_cell_angle_gamma 90.00
_cell_formula_units_Z 4
_cell_length_a 13.9220(10)
_cell_length_b 9.4366(6)
_cell_length_c 16.7990(10)
_cell_measurement_reflns_used 14369
_cell_measurement_temperature 173(2)
_cell_measurement_theta_max 25.01
_cell_measurement_theta_min 3.62
_cell_volume 1783.7(3)
_computing_cell_refinement 'CrysAlis RED Oxford Diffraction, 2004)'
_computing_data_collection 'CrysAlis CCD (Oxford Diffraction, 2004)'
_computing_data_reduction 'CrysAlis RED'
_computing_molecular_graphics 'ORTEP-3 for Windows (Farrugia, 1997)'
_computing_structure_refinement 'SHELXL97 (Sheldrick, 1997'
_computing_structure_solution 'SHELXS97 (Sheldrick, 1997'
_diffrn_ambient_temperature 173(2)
_diffrn_measured_fraction_theta_full 0.997
_diffrn_measured_fraction_theta_max 0.997
_diffrn_measurement_device_type 'Oxford Diffraction Xcalibur CCD'
_diffrn_measurement_method \w
_diffrn_radiation_monochromator graphite
_diffrn_radiation_type 'Mo K\a'
_diffrn_radiation_wavelength 0.71073
_diffrn_reflns_av_R_equivalents 0.0613
_diffrn_reflns_av_sigmaI/netI 0.0456
_diffrn_reflns_limit_h_max 15
_diffrn_reflns_limit_h_min -16
_diffrn_reflns_limit_k_max 11
_diffrn_reflns_limit_k_min -11
_diffrn_reflns_limit_l_max 19
_diffrn_reflns_limit_l_min -17
_diffrn_reflns_number 14369
_diffrn_reflns_theta_full 25.01
_diffrn_reflns_theta_max 25.01
_diffrn_reflns_theta_min 3.62
_exptl_absorpt_coefficient_mu 0.086
_exptl_absorpt_correction_type none
_exptl_crystal_colour 'light yellow'
_exptl_crystal_density_diffrn 1.279
_exptl_crystal_density_method 'not measured'
_exptl_crystal_description platelet
_exptl_crystal_F_000 736
_exptl_crystal_size_max 0.34
_exptl_crystal_size_mid 0.32
_exptl_crystal_size_min 0.22
_refine_diff_density_max 0.191
_refine_diff_density_min -0.199
_refine_ls_extinction_coef 0.0072(13)
_refine_ls_extinction_expression Fc^*^=kFc[1+0.001xFc^2^\l^3^/sin(2\q)]^-1/4^
_refine_ls_extinction_method SHELXL97
_refine_ls_goodness_of_fit_ref 1.118
_refine_ls_hydrogen_treatment constr
_refine_ls_matrix_type full
_refine_ls_number_parameters 243
_refine_ls_number_reflns 3128
_refine_ls_number_restraints 0
_refine_ls_restrained_S_all 1.118
_refine_ls_R_factor_all 0.0679
_refine_ls_R_factor_gt 0.0492
_refine_ls_shift/su_max 0.005
_refine_ls_shift/su_mean 0.000
_refine_ls_structure_factor_coef Fsqd
_refine_ls_weighting_details 'calc w=1/[\s^2^(Fo^2^)+(0.0589P)^2^+0.3372P] where P=(Fo^2^+2Fc^2^)/3'
_refine_ls_weighting_scheme calc
_refine_ls_wR_factor_gt 0.1140
_refine_ls_wR_factor_ref 0.1237
_reflns_number_gt 2500
_reflns_number_total 3128
_reflns_threshold_expression I>2\s(I)
_cod_data_source_file sq1231.cif
_cod_data_source_block I
_cod_original_sg_symbol_H-M 'P 21/c'
_cod_database_code 2015218
_cod_database_fobs_code 2015218

loop_
_symmetry_equiv_pos_as_xyz
'x, y, z'
'-x, y+1/2, -z+1/2'
'-x, -y, -z'
'x, -y-1/2, z-1/2'

loop_
_atom_site_label
_atom_site_fract_x
_atom_site_fract_y
_atom_site_fract_z
_atom_site_U_iso_or_equiv
_atom_site_adp_type
_atom_site_calc_flag
_atom_site_refinement_flags
_atom_site_occupancy
_atom_site_disorder_assembly
_atom_site_disorder_group
_atom_site_type_symbol
O1 1.21937(12) 0.59909(16) 0.44868(11) 0.0363(4) Uani d . 1 . . O
H3O 1.232(3) 0.547(3) 0.503(2) 0.075(9) Uiso d . 1 . . H
N1 0.74396(14) 0.58099(17) 0.11777(11) 0.0271(4) Uani d . 1 . . N
N2 0.59424(14) 0.41870(17) 0.21376(12) 0.0288(4) Uani d . 1 . . N
N3 0.57197(14) 0.27765(18) 0.21324(12) 0.0303(4) Uani d . 1 . . N
N4 0.78734(14) 0.65795(17) -0.07225(11) 0.0283(4) Uani d . 1 . . N
N6 0.83155(14) 0.56142(17) -0.10334(11) 0.0271(4) Uani d . 1 . . N
C1 0.89924(17) 0.5196(2) 0.28913(13) 0.0258(4) Uani d . 1 . . C
H1 0.8433 0.4695 0.2914 0.031 Uiso calc R 1 . . H
C2 1.01619(17) 0.5222(2) 0.37171(14) 0.0276(5) Uani d . 1 . . C
H2 1.0379 0.4741 0.4284 0.033 Uiso calc R 1 . . H
C3 1.10112(17) 0.5963(2) 0.37031(14) 0.0265(5) Uani d . 1 . . C
C4 1.06567(17) 0.6718(2) 0.28687(14) 0.0294(5) Uani d . 1 . . C
H4 1.1211 0.7254 0.2861 0.035 Uiso calc R 1 . . H
C5 0.94874(17) 0.6688(2) 0.20427(14) 0.0279(5) Uani d . 1 . . C
H5 0.9270 0.7204 0.1488 0.033 Uiso calc R 1 . . H
C6 0.86314(16) 0.58998(19) 0.20279(13) 0.0234(4) Uani d . 1 . . C
C7 0.65204(17) 0.5769(2) 0.13425(15) 0.0288(5) Uani d . 1 . . C
H7A 0.5795 0.6167 0.0771 0.035 Uiso calc R 1 . . H
H7B 0.6767 0.6366 0.1903 0.035 Uiso calc R 1 . . H
C8 0.62551(16) 0.4312(2) 0.15281(13) 0.0258(5) Uani d . 1 . . C
C9 0.62393(16) 0.3000(2) 0.11384(14) 0.0301(5) Uani d . 1 . . C
H9 0.6424 0.2815 0.0699 0.036 Uiso calc R 1 . . H
C10 0.58928(16) 0.2036(2) 0.15391(15) 0.0316(5) Uani d . 1 . . C
C11 0.5693(2) 0.0474(2) 0.13903(19) 0.0477(6) Uani d . 1 . . C
H11A 0.4857 0.0280 0.1009 0.072 Uiso calc R 1 . . H
H11B 0.6090 0.0013 0.2019 0.072 Uiso calc R 1 . . H
H11C 0.6004 0.0125 0.1047 0.072 Uiso calc R 1 . . H
C12 0.5350(2) 0.2287(3) 0.27301(16) 0.0415(6) Uani d . 1 . . C
H12A 0.5364 0.1270 0.2748 0.062 Uiso calc R 1 . . H
H12B 0.4559 0.2615 0.2451 0.062 Uiso calc R 1 . . H
H12C 0.5883 0.2650 0.3387 0.062 Uiso calc R 1 . . H
C13 0.71221(18) 0.6542(2) 0.02903(14) 0.0292(5) Uani d . 1 . . C
H13A 0.7393 0.7517 0.0452 0.035 Uiso calc R 1 . . H
H13B 0.6264 0.6553 -0.0184 0.035 Uiso calc R 1 . . H
C14 0.76612(16) 0.5845(2) -0.01640(13) 0.0257(4) Uani d . 1 . . C
C15 0.79692(17) 0.4424(2) -0.01141(14) 0.0288(5) Uani d . 1 . . C
H15 0.7908 0.3703 0.0231 0.035 Uiso calc R 1 . . H
C16 0.83806(17) 0.4308(2) -0.06789(14) 0.0282(5) Uani d . 1 . . C
C17 0.8824(2) 0.3053(2) -0.09077(16) 0.0372(5) Uani d . 1 . . C
H17A 0.9639 0.3202 -0.0656 0.056 Uiso calc R 1 . . H
H17B 0.8354 0.2922 -0.1608 0.056 Uiso calc R 1 . . H
H17C 0.8765 0.2226 -0.0606 0.056 Uiso calc R 1 . . H
C18 0.8688(2) 0.6071(2) -0.16389(16) 0.0367(5) Uani d . 1 . . C
H18A 0.8029 0.6010 -0.2322 0.055 Uiso calc R 1 . . H
H18B 0.9320 0.5472 -0.1515 0.055 Uiso calc R 1 . . H
H18C 0.8963 0.7033 -0.1480 0.055 Uiso calc R 1 . . H
O2 0.26343(17) 0.4500(2) 0.59831(13) 0.0498(5) Uani d . 1 . . O
H1O 0.248(2) 0.358(4) 0.5957(19) 0.063(8) Uiso d . 1 . . H
H2O 0.309(3) 0.478(4) 0.655(3) 0.086(11) Uiso d . 1 . . H

loop_
_atom_site_aniso_label
_atom_site_aniso_U_11
_atom_site_aniso_U_22
_atom_site_aniso_U_33
_atom_site_aniso_U_12
_atom_site_aniso_U_13
_atom_site_aniso_U_23
O1 0.0272(8) 0.0446(9) 0.0279(8) -0.0067(7) 0.0111(7) 0.0028(7)
N1 0.0237(9) 0.0343(9) 0.0243(8) 0.0035(7) 0.0148(7) 0.0055(7)
N2 0.0271(9) 0.0303(9) 0.0284(9) -0.0036(7) 0.0160(8) -0.0001(7)
N3 0.0277(9) 0.0300(9) 0.0299(9) -0.0041(7) 0.0152(8) 0.0006(8)
N4 0.0309(9) 0.0277(9) 0.0281(9) 0.0033(7) 0.0183(8) 0.0028(7)
N6 0.0301(9) 0.0277(9) 0.0258(9) 0.0000(7) 0.0178(8) 0.0009(7)
C1 0.0267(11) 0.0248(10) 0.0281(10) -0.0029(8) 0.0174(9) 0.0010(8)
C2 0.0331(11) 0.0250(10) 0.0249(10) -0.0003(9) 0.0171(9) 0.0034(8)
C3 0.0261(10) 0.0265(10) 0.0259(10) -0.0030(8) 0.0148(9) -0.0046(8)
C4 0.0300(11) 0.0321(11) 0.0302(11) -0.0086(9) 0.0200(10) -0.0012(9)
C5 0.0326(11) 0.0305(11) 0.0237(10) -0.0010(9) 0.0184(9) 0.0024(8)
C6 0.0257(10) 0.0235(10) 0.0241(10) 0.0009(8) 0.0164(9) -0.0017(8)
C7 0.0254(11) 0.0329(11) 0.0290(10) 0.0035(8) 0.0164(9) 0.0026(9)
C8 0.0170(9) 0.0339(11) 0.0211(9) 0.0002(8) 0.0082(8) 0.0001(8)
C9 0.0224(10) 0.0374(12) 0.0267(10) 0.0016(9) 0.0124(9) -0.0029(9)
C10 0.0199(10) 0.0344(11) 0.0293(10) 0.0021(9) 0.0083(9) -0.0006(9)
C11 0.0449(14) 0.0341(13) 0.0528(15) -0.0009(10) 0.0224(13) -0.0038(11)
C12 0.0427(13) 0.0417(13) 0.0429(13) -0.0081(11) 0.0267(11) 0.0031(11)
C13 0.0277(10) 0.0329(11) 0.0254(10) 0.0061(9) 0.0147(9) 0.0063(9)
C14 0.0216(10) 0.0308(11) 0.0199(9) 0.0009(8) 0.0096(8) 0.0032(8)
C15 0.0305(11) 0.0291(11) 0.0270(10) 0.0011(9) 0.0170(9) 0.0059(9)
C16 0.0270(11) 0.0295(11) 0.0241(10) 0.0013(8) 0.0128(9) 0.0008(8)
C17 0.0458(13) 0.0322(11) 0.0370(12) 0.0034(10) 0.0263(11) 0.0009(10)
C18 0.0435(13) 0.0390(12) 0.0375(12) -0.0006(10) 0.0293(11) 0.0039(10)
O2 0.0705(13) 0.0329(10) 0.0257(9) -0.0118(9) 0.0170(9) -0.0015(8)

loop_
_atom_type_symbol
_atom_type_description
_atom_type_scat_dispersion_real
_atom_type_scat_dispersion_imag
_atom_type_scat_source
C C 0.0033 0.0016 'International Tables Vol C Tables 4.2.6.8 and 6.1.1.4'
H H 0.0000 0.0000 'International Tables Vol C Tables 4.2.6.8 and 6.1.1.4'
N N 0.0061 0.0033 'International Tables Vol C Tables 4.2.6.8 and 6.1.1.4'
O O 0.0106 0.0060 'International Tables Vol C Tables 4.2.6.8 and 6.1.1.4'

loop_
_geom_angle_atom_site_label_1
_geom_angle_atom_site_label_2
_geom_angle_atom_site_label_3
_geom_angle
_geom_angle_publ_flag
C3 O1 H3O 110.0(17) ?
C6 N1 C13 118.21(15) y
C6 N1 C7 116.55(15) y
C13 N1 C7 115.80(15) y
C8 N2 N3 104.88(16) ?
C10 N3 N2 111.75(17) ?
C10 N3 C12 129.63(19) ?
N2 N3 C12 118.62(18) ?
C14 N4 N6 105.04(15) ?
C16 N6 N4 111.69(15) ?
C16 N6 C18 128.42(17) ?
N4 N6 C18 119.85(16) ?
C2 C1 C6 121.69(18) ?
C2 C1 H1 119.2 ?
C6 C1 H1 119.2 ?
C1 C2 C3 120.27(18) ?
C1 C2 H2 119.9 ?
C3 C2 H2 119.9 ?
O1 C3 C4 118.26(17) ?
O1 C3 C2 123.08(18) ?
C4 C3 C2 118.66(18) ?
C3 C4 C5 120.96(18) ?
C3 C4 H4 119.5 ?
C5 C4 H4 119.5 ?
C4 C5 C6 121.15(18) ?
C4 C5 H5 119.4 ?
C6 C5 H5 119.4 ?
C5 C6 C1 117.14(17) ?
C5 C6 N1 122.11(17) y
C1 C6 N1 120.75(17) y
N1 C7 C8 114.43(16) ?
N1 C7 H7A 108.7 ?
C8 C7 H7A 108.7 ?
N1 C7 H7B 108.7 ?
C8 C7 H7B 108.7 ?
H7A C7 H7B 107.6 ?
N2 C8 C9 111.13(17) ?
N2 C8 C7 118.13(17) ?
C9 C8 C7 130.71(18) ?
C10 C9 C8 105.67(18) ?
C10 C9 H9 127.2 ?
C8 C9 H9 127.2 ?
N3 C10 C9 106.57(19) ?
N3 C10 C11 122.5(2) ?
C9 C10 C11 130.9(2) ?
C10 C11 H11A 109.5 ?
C10 C11 H11B 109.5 ?
H11A C11 H11B 109.5 ?
C10 C11 H11C 109.5 ?
H11A C11 H11C 109.5 ?
H11B C11 H11C 109.5 ?
N3 C12 H12A 109.5 ?
N3 C12 H12B 109.5 ?
H12A C12 H12B 109.5 ?
N3 C12 H12C 109.5 ?
H12A C12 H12C 109.5 ?
H12B C12 H12C 109.5 ?
N1 C13 C14 111.79(16) ?
N1 C13 H13A 109.3 ?
C14 C13 H13A 109.3 ?
N1 C13 H13B 109.3 ?
C14 C13 H13B 109.3 ?
H13A C13 H13B 107.9 ?
N4 C14 C15 110.77(17) ?
N4 C14 C13 120.97(17) ?
C15 C14 C13 128.22(18) ?
C16 C15 C14 105.90(18) ?
C16 C15 H15 127.1 ?
C14 C15 H15 127.1 ?
N6 C16 C15 106.60(17) ?
N6 C16 C17 122.95(18) ?
C15 C16 C17 130.46(19) ?
C16 C17 H17A 109.5 ?
C16 C17 H17B 109.5 ?
H17A C17 H17B 109.5 ?
C16 C17 H17C 109.5 ?
H17A C17 H17C 109.5 ?
H17B C17 H17C 109.5 ?
N6 C18 H18A 109.5 ?
N6 C18 H18B 109.5 ?
H18A C18 H18B 109.5 ?
N6 C18 H18C 109.5 ?
H18A C18 H18C 109.5 ?
H18B C18 H18C 109.5 ?

loop_
_geom_bond_atom_site_label_1
_geom_bond_atom_site_label_2
_geom_bond_site_symmetry_2
_geom_bond_distance
_geom_bond_publ_flag
O1 C3 . 1.375(2) y
O1 O2 1_655 2.619(2) yes
O1 H3O . 0.96(3) ?
N1 C6 . 1.417(2) y
N1 C13 . 1.456(2) y
N1 C7 . 1.461(2) y
N2 C8 . 1.333(2) y
N2 N3 . 1.366(2) y
N3 C10 . 1.350(3) y
N3 C12 . 1.447(3) y
N4 C14 . 1.332(2) y
N4 N6 . 1.364(2) y
N6 C16 . 1.349(2) y
N6 C18 . 1.453(2) y
C1 C2 . 1.384(3) ?
C1 C6 . 1.392(3) ?
C1 H1 . 0.9300 ?
C2 C3 . 1.386(3) ?
C2 H2 . 0.9300 ?
C3 C4 . 1.379(3) ?
C4 C5 . 1.384(3) ?
C4 H4 . 0.9300 ?
C5 C6 . 1.393(3) ?
C5 H5 . 0.9300 ?
C7 C8 . 1.503(3) ?
C7 H7A . 0.9700 ?
C7 H7B . 0.9700 ?
C8 C9 . 1.394(3) ?
C9 C10 . 1.377(3) ?
C9 H9 . 0.9300 ?
C10 C11 . 1.494(3) y
C11 H11A . 0.9600 ?
C11 H11B . 0.9600 ?
C11 H11C . 0.9600 ?
C12 H12A . 0.9600 ?
C12 H12B . 0.9600 ?
C12 H12C . 0.9600 ?
C13 C14 . 1.501(3) ?
C13 H13A . 0.9700 ?
C13 H13B . 0.9700 ?
C14 C15 . 1.396(3) ?
C15 C16 . 1.371(3) ?
C15 H15 . 0.9300 ?
C16 C17 . 1.486(3) y
C17 H17A . 0.9600 ?
C17 H17B . 0.9600 ?
C17 H17C . 0.9600 ?
C18 H18A . 0.9600 ?
C18 H18B . 0.9600 ?
C18 H18C . 0.9600 ?
O2 H1O . 0.89(3) ?
O2 H2O . 0.82(3) ?

loop_
_geom_hbond_atom_site_label_D
_geom_hbond_atom_site_label_H
_geom_hbond_atom_site_label_A
_geom_hbond_site_symmetry_A
_geom_hbond_distance_DH
_geom_hbond_distance_HA
_geom_hbond_distance_DA
_geom_hbond_angle_DHA
O2 H1O N4 2_645 0.89(3) 1.93(3) 2.816(2) 172(3)
O2 H2O N2 3_666 0.82(3) 2.03(3) 2.840(2) 169(3)
O1 H3O O2 1_655 0.96(3) 1.66(3) 2.619(2) 174(3)
